data_2236947
loop_
_publ_author_name
'Jin, Xu-Dong'
'Yin, Xue-Yue'
'Xu, Lu-Sha'
'Ge, Chun-Hua'
'Chang, Xiao-Hong'

_publ_section_title
;
 2-[(Adamantan-1-yl)aminomethyl]-4-chlorophenol hemihydrate
;
_journal_coeditor_code LD2073
_journal_issue 12
_journal_name_full 'Acta Crystallographica Section E'
_journal_page_first o3296
_journal_paper_doi 10.1107/S1600536812045175
_journal_volume 68
_journal_year 2012
_chemical_formula_iupac 'C17 H22 Cl N O, 0.5H2 O'
_chemical_formula_moiety 'C17 H22 Cl N O, 0.5(H2 O)'
_chemical_formula_sum 'C17 H23 Cl N O1.5'
_chemical_formula_weight 300.82
_chemical_name_systematic
;
2-[(Adamantan-1-yl)aminomethyl]-4-chlorophenol hemihydrate
;
_space_group_IT_number 15
_symmetry_cell_setting monoclinic
_symmetry_space_group_name_Hall '-C 2yc'
_symmetry_space_group_name_H-M 'C 1 2/c 1'
_atom_sites_solution_hydrogens geom
_atom_sites_solution_primary direct
_atom_sites_solution_secondary difmap
_audit_creation_method SHELXL-97
_cell_angle_alpha 90.00
_cell_angle_beta 91.815(12)
_cell_angle_gamma 90.00
_cell_formula_units_Z 8
_cell_length_a 25.469(16)
_cell_length_b 6.365(4)
_cell_length_c 18.306(11)
_cell_measurement_reflns_used 941
_cell_measurement_temperature 296(2)
_cell_measurement_theta_max 22.64
_cell_measurement_theta_min 3.30
_cell_volume 2966(3)
_computing_cell_refinement 'SAINT (Bruker, 2004)'
_computing_data_collection 'APEX2 (Bruker, 2004)'
_computing_data_reduction 'SAINT (Bruker, 2004)'
_computing_molecular_graphics 'SHELXTL (Sheldrick, 2008)'
_computing_publication_material 'SHELXL97 (Sheldrick, 2008)'
_computing_structure_refinement 'SHELXL97 (Sheldrick, 2008)'
_computing_structure_solution 'SHELXS97 (Sheldrick, 2008)'
_diffrn_ambient_temperature 298(2)
_diffrn_measured_fraction_theta_full 0.989
_diffrn_measured_fraction_theta_max 0.989
_diffrn_measurement_device_type 'Bruker APEXII CCD area-detector'
_diffrn_measurement_method '\f and \w'
_diffrn_radiation_monochromator graphite
_diffrn_radiation_source 'fine-focus sealed tube'
_diffrn_radiation_type MoK\a
_diffrn_radiation_wavelength 0.71073
_diffrn_reflns_av_R_equivalents 0.0977
_diffrn_reflns_av_sigmaI/netI 0.1397
_diffrn_reflns_limit_h_max 28
_diffrn_reflns_limit_h_min -30
_diffrn_reflns_limit_k_max 7
_diffrn_reflns_limit_k_min -7
_diffrn_reflns_limit_l_max 21
_diffrn_reflns_limit_l_min -13
_diffrn_reflns_number 6372
_diffrn_reflns_theta_full 25.05
_diffrn_reflns_theta_max 25.00
_diffrn_reflns_theta_min 2.23
_exptl_absorpt_coefficient_mu 0.258
_exptl_absorpt_correction_T_max 0.9599
_exptl_absorpt_correction_T_min 0.9152
_exptl_absorpt_correction_type multi-scan
_exptl_absorpt_process_details '(SADABS; Sheldrick, 1996)'
_exptl_crystal_colour yellow
_exptl_crystal_density_diffrn 1.347
_exptl_crystal_density_method 'not measured'
_exptl_crystal_description block
_exptl_crystal_F_000 1288
_exptl_crystal_size_max 0.35
_exptl_crystal_size_mid 0.30
_exptl_crystal_size_min 0.16
_refine_diff_density_max 0.385
_refine_diff_density_min -0.403
_refine_ls_extinction_method none
_refine_ls_goodness_of_fit_ref 1.076
_refine_ls_hydrogen_treatment mixed
_refine_ls_matrix_type full
_refine_ls_number_parameters 198
_refine_ls_number_reflns 2606
_refine_ls_number_restraints 3
_refine_ls_restrained_S_all 1.076
_refine_ls_R_factor_all 0.0987
_refine_ls_R_factor_gt 0.0686
_refine_ls_shift/su_max 0.001
_refine_ls_shift/su_mean 0.000
_refine_ls_structure_factor_coef Fsqd
_refine_ls_weighting_details 'calc w=1/[\s^2^(Fo^2^)+(0.0716P)^2^+4.2412P] where P=(Fo^2^+2Fc^2^)/3'
_refine_ls_weighting_scheme calc
_refine_ls_wR_factor_gt 0.1879
_refine_ls_wR_factor_ref 0.2162
_reflns_number_gt 1798
_reflns_number_total 2606
_reflns_threshold_expression I>2sigma(I)
_cod_data_source_file ld2073.cif
_cod_data_source_block I
_cod_original_sg_symbol_H-M 'C 2/c'
_cod_original_formula_sum 'C17 H23 Cl1 N1 O1.5'
_cod_database_code 2236947
_cod_database_fobs_code 2236947

loop_
_symmetry_equiv_pos_as_xyz
'x, y, z'
'-x, y, -z+1/2'
'x+1/2, y+1/2, z'
'-x+1/2, y+1/2, -z+1/2'
'-x, -y, -z'
'x, -y, z-1/2'
'-x+1/2, -y+1/2, -z'
'x+1/2, -y+1/2, z-1/2'

loop_
_atom_site_type_symbol
_atom_site_label
_atom_site_fract_x
_atom_site_fract_y
_atom_site_fract_z
_atom_site_U_iso_or_equiv
_atom_site_adp_type
_atom_site_calc_flag
_atom_site_refinement_flags
_atom_site_occupancy
_atom_site_symmetry_multiplicity
C C1 0.68802(17) 0.9819(7) 0.1855(2) 0.0245(10) Uani d . 1 1
H H1C 0.6718 1.0857 0.2164 0.029 Uiso calc R 1 1
H H1D 0.7254 1.0115 0.1847 0.029 Uiso calc R 1 1
C C2 0.67926(18) 0.7615(7) 0.2166(2) 0.0276(11) Uani d . 1 1
H H2 0.6948 0.7526 0.2662 0.033 Uiso calc R 1 1
C C3 0.61919(16) 0.7207(7) 0.2187(2) 0.0225(10) Uani d . 1 1
H H3A 0.6128 0.5828 0.2392 0.027 Uiso calc R 1 1
H H3B 0.6030 0.8246 0.2495 0.027 Uiso calc R 1 1
C C4 0.59505(16) 0.7331(6) 0.1410(2) 0.0181(9) Uani d . 1 1
C C5 0.60470(15) 0.9535(6) 0.1103(2) 0.0194(9) Uani d . 1 1
H H5A 0.5884 1.0577 0.1410 0.023 Uiso calc R 1 1
H H5B 0.5890 0.9646 0.0615 0.023 Uiso calc R 1 1
C C6 0.66397(17) 0.9950(7) 0.1079(2) 0.0222(10) Uani d . 1 1
H H6 0.6700 1.1354 0.0879 0.027 Uiso calc R 1 1
C C7 0.68971(16) 0.8294(6) 0.0594(2) 0.0194(9) Uani d . 1 1
H H7A 0.6748 0.8377 0.0101 0.023 Uiso calc R 1 1
H H7B 0.7271 0.8560 0.0575 0.023 Uiso calc R 1 1
C C8 0.70416(16) 0.5981(7) 0.1683(3) 0.0256(10) Uani d . 1 1
H H8A 0.6985 0.4590 0.1882 0.031 Uiso calc R 1 1
H H8B 0.7417 0.6221 0.1671 0.031 Uiso calc R 1 1
C C9 0.68029(16) 0.6101(6) 0.0909(2) 0.0217(10) Uani d . 1 1
H H9 0.6967 0.5042 0.0601 0.026 Uiso calc R 1 1
C C10 0.62049(16) 0.5697(7) 0.0927(2) 0.0215(10) Uani d . 1 1
H H10A 0.6052 0.5776 0.0435 0.026 Uiso calc R 1 1
H H10B 0.6140 0.4301 0.1117 0.026 Uiso calc R 1 1
C C11 0.50199(15) 0.7241(6) 0.0828(2) 0.0195(9) Uani d . 1 1
H H11A 0.4970 0.8739 0.0758 0.023 Uiso calc R 1 1
H H11B 0.5173 0.6669 0.0393 0.023 Uiso calc R 1 1
C C12 0.45058(16) 0.6210(6) 0.0955(2) 0.0182(9) Uani d . 1 1
C C13 0.44999(15) 0.4119(6) 0.1226(2) 0.0190(9) Uani d . 1 1
C C14 0.40219(17) 0.3142(7) 0.1333(2) 0.0225(10) Uani d . 1 1
H H14 0.4017 0.1768 0.1506 0.027 Uiso calc R 1 1
C C15 0.35494(16) 0.4183(7) 0.1187(2) 0.0220(9) Uani d . 1 1
H H15 0.3230 0.3522 0.1263 0.026 Uiso calc R 1 1
C C16 0.35647(16) 0.6241(7) 0.0923(2) 0.0196(9) Uani d . 1 1
C C17 0.40353(16) 0.7250(6) 0.0811(2) 0.0184(9) Uani d . 1 1
H H17 0.4037 0.8626 0.0640 0.022 Uiso calc R 1 1
Cl Cl1 0.29758(4) 0.75941(17) 0.07489(6) 0.0262(4) Uani d . 1 1
H H1 0.5251(19) 0.367(15) 0.133(6) 0.16(5) Uiso d D 1 1
H H1A 0.5178(18) 0.748(7) 0.181(2) 0.045(16) Uiso d D 1 1
N N1 0.53801(14) 0.6858(6) 0.14802(19) 0.0207(8) Uani d D 1 1
O O1 0.49570(13) 0.3128(5) 0.13804(18) 0.0272(8) Uani d D 1 1
O O1W 0.5000 1.0204(8) 0.2500 0.0532(17) Uani d SD 1 2
H H1W 0.491(2) 1.097(7) 0.286(2) 0.040(16) Uiso d D 1 1

loop_
_atom_site_aniso_label
_atom_site_aniso_U_11
_atom_site_aniso_U_22
_atom_site_aniso_U_33
_atom_site_aniso_U_12
_atom_site_aniso_U_13
_atom_site_aniso_U_23
C1 0.025(2) 0.030(2) 0.019(2) -0.0099(19) 0.0030(17) -0.0067(19)
C2 0.027(2) 0.038(3) 0.017(2) -0.005(2) -0.0043(18) 0.005(2)
C3 0.021(2) 0.028(2) 0.019(2) -0.0037(18) 0.0025(17) 0.0021(18)
C4 0.017(2) 0.015(2) 0.022(2) -0.0023(16) 0.0028(16) 0.0003(17)
C5 0.019(2) 0.020(2) 0.020(2) 0.0036(17) 0.0064(16) -0.0012(17)
C6 0.029(2) 0.016(2) 0.022(2) -0.0015(18) 0.0032(18) -0.0026(18)
C7 0.019(2) 0.020(2) 0.020(2) -0.0029(17) 0.0056(16) -0.0023(17)
C8 0.015(2) 0.025(2) 0.036(3) -0.0031(18) 0.0000(18) 0.006(2)
C9 0.020(2) 0.018(2) 0.028(3) 0.0019(17) 0.0057(17) -0.0041(18)
C10 0.025(2) 0.018(2) 0.021(2) -0.0047(18) 0.0019(17) -0.0019(17)
C11 0.018(2) 0.022(2) 0.019(2) 0.0006(17) -0.0007(16) 0.0023(17)
C12 0.024(2) 0.018(2) 0.013(2) 0.0003(17) -0.0001(16) -0.0017(16)
C13 0.021(2) 0.021(2) 0.016(2) 0.0025(17) 0.0014(16) -0.0028(17)
C14 0.030(2) 0.015(2) 0.022(2) -0.0027(18) -0.0010(18) 0.0008(18)
C15 0.021(2) 0.029(2) 0.016(2) -0.0024(18) -0.0002(16) -0.0037(18)
C16 0.022(2) 0.026(2) 0.011(2) 0.0057(18) -0.0022(16) -0.0013(17)
C17 0.024(2) 0.018(2) 0.013(2) 0.0010(17) 0.0009(16) 0.0015(16)
Cl1 0.0204(6) 0.0357(7) 0.0225(6) 0.0044(5) 0.0000(4) 0.0045(5)
N1 0.0196(18) 0.029(2) 0.0139(19) 0.0023(16) -0.0018(14) -0.0034(15)
O1 0.0271(18) 0.0216(16) 0.0326(19) 0.0043(14) -0.0043(14) 0.0000(14)
O1W 0.037(3) 0.017(3) 0.106(6) 0.000 0.012(3) 0.000

loop_
_atom_type_symbol
_atom_type_description
_atom_type_scat_dispersion_real
_atom_type_scat_dispersion_imag
_atom_type_scat_source
C C 0.0033 0.0016 'International Tables Vol C Tables 4.2.6.8 and 6.1.1.4'
H H 0.0000 0.0000 'International Tables Vol C Tables 4.2.6.8 and 6.1.1.4'
N N 0.0061 0.0033 'International Tables Vol C Tables 4.2.6.8 and 6.1.1.4'
O O 0.0106 0.0060 'International Tables Vol C Tables 4.2.6.8 and 6.1.1.4'
Cl Cl 0.1484 0.1585 'International Tables Vol C Tables 4.2.6.8 and 6.1.1.4'

loop_
_geom_angle_atom_site_label_1
_geom_angle_atom_site_label_2
_geom_angle_atom_site_label_3
_geom_angle
C6 C1 C2 109.6(3)
C6 C1 H1C 109.8
C2 C1 H1C 109.8
C6 C1 H1D 109.8
C2 C1 H1D 109.8
H1C C1 H1D 108.2
C8 C2 C1 110.0(4)
C8 C2 C3 109.3(4)
C1 C2 C3 108.5(4)
C8 C2 H2 109.7
C1 C2 H2 109.7
C3 C2 H2 109.7
C4 C3 C2 109.5(3)
C4 C3 H3A 109.8
C2 C3 H3A 109.8
C4 C3 H3B 109.8
C2 C3 H3B 109.8
H3A C3 H3B 108.2
N1 C4 C10 110.2(3)
N1 C4 C5 112.6(3)
C10 C4 C5 109.7(3)
N1 C4 C3 105.8(3)
C10 C4 C3 109.7(3)
C5 C4 C3 108.8(3)
C4 C5 C6 109.7(3)
C4 C5 H5A 109.7
C6 C5 H5A 109.7
C4 C5 H5B 109.7
C6 C5 H5B 109.7
H5A C5 H5B 108.2
C1 C6 C5 109.2(3)
C1 C6 C7 109.5(3)
C5 C6 C7 109.7(3)
C1 C6 H6 109.5
C5 C6 H6 109.5
C7 C6 H6 109.5
C9 C7 C6 109.4(3)
C9 C7 H7A 109.8
C6 C7 H7A 109.8
C9 C7 H7B 109.8
C6 C7 H7B 109.8
H7A C7 H7B 108.2
C2 C8 C9 110.2(3)
C2 C8 H8A 109.6
C9 C8 H8A 109.6
C2 C8 H8B 109.6
C9 C8 H8B 109.6
H8A C8 H8B 108.1
C8 C9 C7 109.4(3)
C8 C9 C10 109.7(3)
C7 C9 C10 109.0(3)
C8 C9 H9 109.6
C7 C9 H9 109.6
C10 C9 H9 109.6
C4 C10 C9 109.6(3)
C4 C10 H10A 109.7
C9 C10 H10A 109.7
C4 C10 H10B 109.7
C9 C10 H10B 109.7
H10A C10 H10B 108.2
C12 C11 N1 108.9(3)
C12 C11 H11A 109.9
N1 C11 H11A 109.9
C12 C11 H11B 109.9
N1 C11 H11B 109.9
H11A C11 H11B 108.3
C17 C12 C13 119.7(4)
C17 C12 C11 121.3(4)
C13 C12 C11 119.1(3)
O1 C13 C14 121.2(4)
O1 C13 C12 119.6(4)
C14 C13 C12 119.3(4)
C13 C14 C15 121.1(4)
C13 C14 H14 119.4
C15 C14 H14 119.4
C14 C15 C16 118.6(4)
C14 C15 H15 120.7
C16 C15 H15 120.7
C17 C16 C15 121.4(4)
C17 C16 Cl1 119.2(3)
C15 C16 Cl1 119.4(3)
C16 C17 C12 119.9(4)
C16 C17 H17 120.0
C12 C17 H17 120.0
C4 N1 C11 118.0(3)
C4 N1 H1A 123(4)
C11 N1 H1A 96(4)
C13 O1 H1 124(7)

loop_
_geom_bond_atom_site_label_1
_geom_bond_atom_site_label_2
_geom_bond_distance
C1 C6 1.531(6)
C1 C2 1.533(6)
C1 H1C 0.9700
C1 H1D 0.9700
C2 C8 1.517(6)
C2 C3 1.553(6)
C2 H2 0.9800
C3 C4 1.534(6)
C3 H3A 0.9700
C3 H3B 0.9700
C4 N1 1.493(5)
C4 C10 1.523(6)
C4 C5 1.534(5)
C5 C6 1.534(6)
C5 H5A 0.9700
C5 H5B 0.9700
C6 C7 1.539(6)
C6 H6 0.9800
C7 C9 1.532(6)
C7 H7A 0.9700
C7 H7B 0.9700
C8 C9 1.524(6)
C8 H8A 0.9700
C8 H8B 0.9700
C9 C10 1.546(6)
C9 H9 0.9800
C10 H10A 0.9700
C10 H10B 0.9700
C11 C12 1.489(6)
C11 N1 1.502(5)
C11 H11A 0.9700
C11 H11B 0.9700
C12 C17 1.387(6)
C12 C13 1.421(6)
C13 O1 1.346(5)
C13 C14 1.387(6)
C14 C15 1.392(6)
C14 H14 0.9300
C15 C16 1.397(6)
C15 H15 0.9300
C16 C17 1.381(6)
C16 Cl1 1.750(4)
C17 H17 0.9300
N1 H1A 0.90(2)
O1 H1 0.83(2)
O1W H1W 0.847(19)

loop_
_geom_hbond_atom_site_label_D
_geom_hbond_atom_site_label_H
_geom_hbond_atom_site_label_A
_geom_hbond_site_symmetry_A
_geom_hbond_distance_DH
_geom_hbond_distance_HA
_geom_hbond_distance_DA
_geom_hbond_angle_DHA
O1 H1 N1 1_555 0.83(6) 2.07(9) 2.611(5) 122(7)
O1W H1W O1 2_665 0.84(4) 1.99(4) 2.768(5) 153(5)
N1 H1A O1W 1_555 0.90(4) 2.20(4) 3.012(5) 150(4)

loop_
_geom_torsion_atom_site_label_1
_geom_torsion_atom_site_label_2
_geom_torsion_atom_site_label_3
_geom_torsion_atom_site_label_4
_geom_torsion
C6 C1 C2 C8 59.0(5)
C6 C1 C2 C3 -60.5(4)
C8 C2 C3 C4 -59.4(4)
C1 C2 C3 C4 60.6(4)
C2 C3 C4 N1 178.3(3)
C2 C3 C4 C10 59.5(4)
C2 C3 C4 C5 -60.5(4)
N1 C4 C5 C6 177.4(3)
C10 C4 C5 C6 -59.5(4)
C3 C4 C5 C6 60.5(4)
C2 C1 C6 C5 60.9(4)
C2 C1 C6 C7 -59.2(4)
C4 C5 C6 C1 -60.7(4)
C4 C5 C6 C7 59.3(4)
C1 C6 C7 C9 59.9(4)
C5 C6 C7 C9 -59.9(4)
C1 C2 C8 C9 -59.3(4)
C3 C2 C8 C9 59.7(4)
C2 C8 C9 C7 59.7(4)
C2 C8 C9 C10 -59.8(4)
C6 C7 C9 C8 -59.8(4)
C6 C7 C9 C10 60.1(4)
N1 C4 C10 C9 -175.5(3)
C5 C4 C10 C9 60.1(4)
C3 C4 C10 C9 -59.4(4)
C8 C9 C10 C4 59.3(4)
C7 C9 C10 C4 -60.5(4)
N1 C11 C12 C17 134.1(4)
N1 C11 C12 C13 -46.0(5)
C17 C12 C13 O1 -178.6(4)
C11 C12 C13 O1 1.5(6)
C17 C12 C13 C14 0.9(6)
C11 C12 C13 C14 -179.0(4)
O1 C13 C14 C15 178.8(4)
C12 C13 C14 C15 -0.7(6)
C13 C14 C15 C16 0.4(6)
C14 C15 C16 C17 -0.4(6)
C14 C15 C16 Cl1 -178.9(3)
C15 C16 C17 C12 0.7(6)
Cl1 C16 C17 C12 179.2(3)
C13 C12 C17 C16 -0.9(6)
C11 C12 C17 C16 179.0(4)
C10 C4 N1 C11 -72.3(4)
C5 C4 N1 C11 50.5(5)
C3 C4 N1 C11 169.2(3)
C12 C11 N1 C4 166.7(3)
